data_4508345
loop_
_publ_author_name
'Tzeng, Biing-Chiau'
'Banik, Manas'
'Selvam, TamilSelvi'
'Lee, Gene-Hsiang'

_publ_section_title
;
 Self Assembly of Silver(I) Complexes Containing
 1,4-Bis[(3-pyridyl)ethynyl]benzene
;
_journal_issue 10
_journal_name_full 'Crystal Growth &amp; Design'
_journal_page_first 4245
_journal_paper_doi 10.1021/cg4012422
_journal_volume 13
_journal_year 2013
_chemical_formula_sum 'C22 H17 Ag Cl N2 O4.5'
_chemical_formula_weight 524.70
_chemical_name_systematic
; 
 ? 
;
_space_group_IT_number 2
_symmetry_cell_setting triclinic
_symmetry_space_group_name_Hall '-P 1'
_symmetry_space_group_name_H-M 'P -1'
_atom_sites_solution_hydrogens geom
_atom_sites_solution_primary direct
_atom_sites_solution_secondary difmap
_audit_creation_method SHELXL-97
_cell_angle_alpha 89.3256(7)
_cell_angle_beta 79.2529(7)
_cell_angle_gamma 69.5388(6)
_cell_formula_units_Z 2
_cell_length_a 7.9641(2)
_cell_length_b 9.8799(2)
_cell_length_c 14.3577(3)
_cell_measurement_reflns_used 19803
_cell_measurement_temperature 150(2)
_cell_measurement_theta_max 27.50
_cell_measurement_theta_min 1.45
_cell_volume 1038.14(4)
_computing_cell_refinement DENZO-SMN
_computing_data_collection 'NONIUS COLLECT'
_computing_data_reduction DENZO-SMN
_computing_molecular_graphics 'Bruker SHELXTL'
_computing_publication_material 'Bruker SHELXTL'
_computing_structure_refinement 'SHELXL-97 (Sheldrick, 1997)'
_computing_structure_solution 'SHELXS-97 (Sheldrick, 1990)'
_diffrn_ambient_temperature 150(2)
_diffrn_measured_fraction_theta_full 0.998
_diffrn_measured_fraction_theta_max 0.998
_diffrn_measurement_device_type 'NONIUS KappaCCD'
_diffrn_measurement_method '\w scans'
_diffrn_radiation_monochromator graphite
_diffrn_radiation_source 'fine-focus sealed tube'
_diffrn_radiation_type MoK\a
_diffrn_radiation_wavelength 0.71073
_diffrn_reflns_av_R_equivalents 0.0344
_diffrn_reflns_av_sigmaI/netI 0.0288
_diffrn_reflns_limit_h_max 10
_diffrn_reflns_limit_h_min -9
_diffrn_reflns_limit_k_max 12
_diffrn_reflns_limit_k_min -12
_diffrn_reflns_limit_l_max 18
_diffrn_reflns_limit_l_min -18
_diffrn_reflns_number 19803
_diffrn_reflns_theta_full 27.50
_diffrn_reflns_theta_max 27.50
_diffrn_reflns_theta_min 1.45
_exptl_absorpt_coefficient_mu 1.134
_exptl_absorpt_correction_T_max 0.876
_exptl_absorpt_correction_T_min 0.801
_exptl_absorpt_correction_type multi-scan
_exptl_crystal_colour colorless
_exptl_crystal_density_diffrn 1.679
_exptl_crystal_density_method 'not measured'
_exptl_crystal_description needle
_exptl_crystal_F_000 526
_exptl_crystal_size_max 0.27
_exptl_crystal_size_mid 0.12
_exptl_crystal_size_min 0.12
_refine_diff_density_max 1.124
_refine_diff_density_min -1.037
_refine_diff_density_rms 0.165
_refine_ls_extinction_method none
_refine_ls_goodness_of_fit_ref 1.005
_refine_ls_hydrogen_treatment constr
_refine_ls_matrix_type full
_refine_ls_number_parameters 269
_refine_ls_number_reflns 4761
_refine_ls_number_restraints 4
_refine_ls_restrained_S_all 1.078
_refine_ls_R_factor_all 0.0430
_refine_ls_R_factor_gt 0.0347
_refine_ls_shift/su_max 0.001
_refine_ls_shift/su_mean 0.000
_refine_ls_structure_factor_coef Fsqd
_refine_ls_weighting_details 'calc w=1/[\s^2^(Fo^2^)+(0.0732P)^2^+0.3700P] where P=(Fo^2^+2Fc^2^)/3'
_refine_ls_weighting_scheme calc
_refine_ls_wR_factor_gt 0.0945
_refine_ls_wR_factor_ref 0.1042
_reflns_number_gt 4153
_reflns_number_total 4761
_reflns_threshold_expression >2sigma(I)
_cod_data_source_file cg4012422_si_002.cif
_cod_data_source_block 1
_cod_depositor_comments
;
The following automatic conversions were performed:

'_symmetry_cell_setting' value 'Triclinic' changed to 'triclinic'
according to /home/saulius/struct/CIF-dictionaries/cif_core.dic
dictionary named 'cif_core.dic' version 2.4.2 from 2011-04-26.

Automatic conversion script
Id: cif_fix_values 1891 2012-01-12 08:04:46Z andrius 
;
_cod_original_sg_symbol_H-M P-1
_cod_original_formula_sum 'C22 H17 Ag Cl N2 O4.50'
_cod_database_code 4508345

loop_
_symmetry_equiv_pos_as_xyz
'x, y, z'
'-x, -y, -z'

loop_
_atom_site_label
_atom_site_type_symbol
_atom_site_fract_x
_atom_site_fract_y
_atom_site_fract_z
_atom_site_U_iso_or_equiv
_atom_site_adp_type
_atom_site_occupancy
_atom_site_symmetry_multiplicity
_atom_site_calc_flag
_atom_site_refinement_flags
_atom_site_disorder_assembly
_atom_site_disorder_group
Ag Ag 0.71533(3) 1.42114(2) 0.954116(14) 0.03642(11) Uani 1 1 d . . .
N1 N 0.7044(3) 1.2541(3) 0.86340(16) 0.0308(5) Uani 1 1 d . . .
N2 N -0.2453(3) 1.5878(3) 0.03315(17) 0.0324(5) Uani 1 1 d . . .
C1 C 0.7823(4) 1.1122(3) 0.8762(2) 0.0347(6) Uani 1 1 d . . .
H1 H 0.8444 1.0846 0.9277 0.042 Uiso 1 1 calc R . .
C2 C 0.7755(4) 1.0057(3) 0.8179(2) 0.0402(7) Uani 1 1 d . . .
H2 H 0.8326 0.9066 0.8288 0.048 Uiso 1 1 calc R . .
C3 C 0.6843(4) 1.0450(3) 0.7432(2) 0.0387(6) Uani 1 1 d . . .
H3 H 0.6752 0.9731 0.7031 0.046 Uiso 1 1 calc R . .
C4 C 0.6060(4) 1.1915(3) 0.72745(19) 0.0305(5) Uani 1 1 d . . .
C5 C 0.6199(4) 1.2920(3) 0.78973(19) 0.0301(5) Uani 1 1 d . . .
H5 H 0.5671 1.3920 0.7796 0.036 Uiso 1 1 calc R . .
C6 C 0.5131(4) 1.2426(3) 0.6513(2) 0.0334(6) Uani 1 1 d . . .
C7 C 0.4364(4) 1.2938(3) 0.5873(2) 0.0340(6) Uani 1 1 d . . .
C8 C 0.3449(4) 1.3598(3) 0.5127(2) 0.0331(6) Uani 1 1 d . . .
C9 C 0.3379(5) 1.2749(4) 0.4371(2) 0.0443(7) Uani 1 1 d . . .
H9 H 0.3962 1.1728 0.4345 0.053 Uiso 1 1 calc R . .
C10 C 0.2464(5) 1.3395(4) 0.3662(2) 0.0437(7) Uani 1 1 d . . .
H10 H 0.2426 1.2814 0.3150 0.052 Uiso 1 1 calc R . .
C11 C 0.1595(4) 1.4896(3) 0.3694(2) 0.0326(6) Uani 1 1 d . . .
C12 C 0.1693(4) 1.5739(3) 0.4442(2) 0.0368(6) Uani 1 1 d . . .
H12 H 0.1123 1.6761 0.4463 0.044 Uiso 1 1 calc R . .
C13 C 0.2608(4) 1.5102(3) 0.5147(2) 0.0371(6) Uani 1 1 d . . .
H13 H 0.2669 1.5688 0.5651 0.045 Uiso 1 1 calc R . .
C14 C 0.0587(4) 1.5528(3) 0.2973(2) 0.0340(6) Uani 1 1 d . . .
C15 C -0.0270(4) 1.6005(3) 0.2358(2) 0.0337(6) Uani 1 1 d . . .
C16 C -0.3008(4) 1.7280(3) 0.0117(2) 0.0351(6) Uani 1 1 d . . .
H16 H -0.3602 1.7549 -0.0408 0.042 Uiso 1 1 calc R . .
C17 C -0.2749(4) 1.8331(3) 0.0627(2) 0.0371(6) Uani 1 1 d . . .
H17 H -0.3172 1.9310 0.0460 0.045 Uiso 1 1 calc R . .
C18 C -0.1862(4) 1.7952(3) 0.1390(2) 0.0357(6) Uani 1 1 d . . .
H18 H -0.1677 1.8665 0.1755 0.043 Uiso 1 1 calc R . .
C19 C -0.1247(4) 1.6495(3) 0.16087(19) 0.0315(6) Uani 1 1 d . . .
C20 C -0.1588(4) 1.5510(3) 0.1066(2) 0.0310(6) Uani 1 1 d . . .
H20 H -0.1192 1.4524 0.1219 0.037 Uiso 1 1 calc R . .
Cl1 Cl 0.67201(10) 1.24702(7) 1.16719(5) 0.03715(17) Uani 1 1 d . . .
O1 O 0.7145(5) 1.3012(4) 1.24729(19) 0.0689(8) Uani 1 1 d . . .
O2 O 0.5345(4) 1.3623(3) 1.13267(19) 0.0554(6) Uani 1 1 d . . .
O3 O 0.8327(4) 1.1985(3) 1.09281(19) 0.0625(7) Uani 1 1 d . . .
O4 O 0.6074(4) 1.1314(3) 1.1917(2) 0.0687(8) Uani 1 1 d . . .
O5 O -0.0437(10) 1.9493(8) 0.5436(6) 0.089(2) Uiso 0.50 1 d PD A -1
C21 C -0.1594(9) 1.9741(8) 0.3874(5) 0.1058(19) Uiso 1 1 d D A -1
H21A H -0.1271 2.0149 0.3271 0.159 Uiso 1 1 calc R A -1
H21B H -0.2884 2.0259 0.4152 0.159 Uiso 1 1 calc R A -1
H21C H -0.1390 1.8714 0.3761 0.159 Uiso 1 1 calc R A -1
C22 C -0.0408(15) 1.9897(12) 0.4558(7) 0.079(3) Uiso 0.50 1 d PD A -1
H22A H 0.0869 1.9408 0.4221 0.095 Uiso 0.50 1 calc PR A -1
H22B H -0.0598 2.0942 0.4598 0.095 Uiso 0.50 1 calc PR A -1
C23 C 0.1167(11) 1.9126(9) 0.5854(6) 0.0583(18) Uiso 0.50 1 d PD A -1
H23A H 0.2192 1.8506 0.5405 0.070 Uiso 0.50 1 d PR A -1
H23B H 0.0987 1.8576 0.6395 0.070 Uiso 0.50 1 d PR A -1

loop_
_atom_site_aniso_label
_atom_site_aniso_U_11
_atom_site_aniso_U_22
_atom_site_aniso_U_33
_atom_site_aniso_U_23
_atom_site_aniso_U_13
_atom_site_aniso_U_12
Ag 0.03743(15) 0.04065(16) 0.03202(15) -0.00007(10) -0.01159(10) -0.01230(11)
N1 0.0301(11) 0.0355(12) 0.0274(11) 0.0055(9) -0.0080(9) -0.0114(10)
N2 0.0313(11) 0.0363(13) 0.0284(11) 0.0038(10) -0.0070(9) -0.0100(10)
C1 0.0327(14) 0.0384(15) 0.0333(14) 0.0099(12) -0.0120(11) -0.0103(12)
C2 0.0445(17) 0.0321(15) 0.0418(16) 0.0097(13) -0.0162(13) -0.0072(13)
C3 0.0437(16) 0.0348(15) 0.0388(15) 0.0018(12) -0.0136(13) -0.0126(13)
C4 0.0259(12) 0.0352(14) 0.0301(13) 0.0034(11) -0.0072(10) -0.0096(11)
C5 0.0273(12) 0.0326(14) 0.0297(13) 0.0049(11) -0.0071(10) -0.0091(11)
C6 0.0341(14) 0.0340(14) 0.0316(14) 0.0000(11) -0.0090(11) -0.0100(11)
C7 0.0339(14) 0.0373(15) 0.0316(14) 0.0032(11) -0.0101(11) -0.0117(12)
C8 0.0292(13) 0.0400(15) 0.0301(13) 0.0048(11) -0.0083(10) -0.0108(11)
C9 0.0526(18) 0.0350(16) 0.0410(17) 0.0005(13) -0.0213(14) -0.0038(14)
C10 0.0544(19) 0.0382(16) 0.0349(15) -0.0038(13) -0.0205(14) -0.0057(14)
C11 0.0303(13) 0.0398(15) 0.0311(13) 0.0086(11) -0.0101(11) -0.0146(12)
C12 0.0402(15) 0.0322(14) 0.0409(16) 0.0059(12) -0.0158(12) -0.0126(12)
C13 0.0403(15) 0.0399(16) 0.0368(15) 0.0006(12) -0.0139(12) -0.0177(13)
C14 0.0350(14) 0.0379(15) 0.0325(14) 0.0058(12) -0.0103(11) -0.0152(12)
C15 0.0330(14) 0.0350(15) 0.0339(14) 0.0043(11) -0.0094(11) -0.0117(12)
C16 0.0334(14) 0.0414(16) 0.0308(14) 0.0089(12) -0.0107(11) -0.0114(12)
C17 0.0380(15) 0.0361(15) 0.0383(16) 0.0116(13) -0.0122(12) -0.0123(12)
C18 0.0355(14) 0.0404(16) 0.0348(14) 0.0069(12) -0.0104(12) -0.0162(12)
C19 0.0260(12) 0.0368(15) 0.0290(13) 0.0059(11) -0.0055(10) -0.0081(11)
C20 0.0280(13) 0.0323(14) 0.0307(13) 0.0040(11) -0.0072(10) -0.0077(11)
Cl1 0.0466(4) 0.0331(4) 0.0323(3) 0.0060(3) -0.0154(3) -0.0110(3)
O1 0.095(2) 0.092(2) 0.0403(13) 0.0070(14) -0.0293(14) -0.0506(19)
O2 0.0522(14) 0.0465(14) 0.0581(15) 0.0122(12) -0.0207(12) -0.0012(11)
O3 0.0517(15) 0.0683(17) 0.0486(14) 0.0032(12) -0.0063(11) 0.0002(13)
O4 0.085(2) 0.0351(13) 0.087(2) 0.0066(13) -0.0086(16) -0.0266(13)

loop_
_atom_type_symbol
_atom_type_description
_atom_type_scat_dispersion_real
_atom_type_scat_dispersion_imag
_atom_type_scat_source
C C 0.0033 0.0016 'International Tables Vol C Tables 4.2.6.8 and 6.1.1.4'
H H 0.0000 0.0000 'International Tables Vol C Tables 4.2.6.8 and 6.1.1.4'
N N 0.0061 0.0033 'International Tables Vol C Tables 4.2.6.8 and 6.1.1.4'
O O 0.0106 0.0060 'International Tables Vol C Tables 4.2.6.8 and 6.1.1.4'
Cl Cl 0.1484 0.1585 'International Tables Vol C Tables 4.2.6.8 and 6.1.1.4'
Ag Ag -0.8971 1.1015 'International Tables Vol C Tables 4.2.6.8 and 6.1.1.4'

loop_
_geom_angle_atom_site_label_1
_geom_angle_atom_site_label_2
_geom_angle_atom_site_label_3
_geom_angle
_geom_angle_site_symmetry_1
_geom_angle_site_symmetry_3
N1 Ag N2 173.22(8) . 1_656
N1 Ag Ag 100.69(6) . 2_687
N2 Ag Ag 85.25(6) 1_656 2_687
C5 N1 C1 118.3(2) . .
C5 N1 Ag 118.90(19) . .
C1 N1 Ag 122.81(19) . .
C20 N2 C16 118.0(3) . .
C20 N2 Ag 118.81(19) . 1_454
C16 N2 Ag 123.17(19) . 1_454
N1 C1 C2 122.7(3) . .
C1 C2 C3 119.1(3) . .
C2 C3 C4 119.2(3) . .
C5 C4 C3 118.0(3) . .
C5 C4 C6 118.7(3) . .
C3 C4 C6 123.4(3) . .
N1 C5 C4 122.9(3) . .
C7 C6 C4 175.9(3) . .
C6 C7 C8 177.9(3) . .
C13 C8 C9 119.3(3) . .
C13 C8 C7 120.2(3) . .
C9 C8 C7 120.5(3) . .
C10 C9 C8 120.1(3) . .
C9 C10 C11 120.5(3) . .
C12 C11 C10 119.1(3) . .
C12 C11 C14 121.6(3) . .
C10 C11 C14 119.2(3) . .
C13 C12 C11 120.6(3) . .
C12 C13 C8 120.4(3) . .
C15 C14 C11 177.2(3) . .
C14 C15 C19 177.1(3) . .
N2 C16 C17 122.6(3) . .
C16 C17 C18 119.4(3) . .
C17 C18 C19 118.6(3) . .
C20 C19 C18 118.2(3) . .
C20 C19 C15 119.6(3) . .
C18 C19 C15 122.3(3) . .
N2 C20 C19 123.2(3) . .
O1 Cl1 O4 110.69(19) . .
O1 Cl1 O2 108.80(18) . .
O4 Cl1 O2 109.79(18) . .
O1 Cl1 O3 109.26(19) . .
O4 Cl1 O3 110.32(18) . .
O2 Cl1 O3 107.92(16) . .
C22 O5 C23 121.3(9) . .
O5 C22 C21 128.0(10) . .

loop_
_geom_bond_atom_site_label_1
_geom_bond_atom_site_label_2
_geom_bond_distance
_geom_bond_site_symmetry_2
Ag N1 2.150(2) .
Ag N2 2.153(2) 1_656
Ag Ag 3.2487(4) 2_687
N1 C5 1.339(4) .
N1 C1 1.346(4) .
N2 C20 1.343(3) .
N2 C16 1.350(4) .
N2 Ag 2.153(2) 1_454
C1 C2 1.374(4) .
C2 C3 1.383(4) .
C3 C4 1.396(4) .
C4 C5 1.391(4) .
C4 C6 1.423(4) .
C6 C7 1.207(4) .
C7 C8 1.431(4) .
C8 C13 1.399(4) .
C8 C9 1.400(4) .
C9 C10 1.382(4) .
C10 C11 1.397(4) .
C11 C12 1.396(4) .
C11 C14 1.432(4) .
C12 C13 1.375(4) .
C14 C15 1.207(4) .
C15 C19 1.426(4) .
C16 C17 1.372(4) .
C17 C18 1.391(4) .
C18 C19 1.401(4) .
C19 C20 1.383(4) .
Cl1 O1 1.418(3) .
Cl1 O4 1.424(3) .
Cl1 O2 1.435(2) .
Cl1 O3 1.443(3) .
O5 C22 1.316(10) .
O5 C23 1.443(10) .
C21 C22 1.527(10) .
